data_7252148
loop_
_publ_author_name
'Veeraraghavulu, Tiruveedi'
'Mukundram, N. S.'
'Yarasi, Soujanya'
'Nechipadappu, Sunil Kumar'
'Balasubramanian, Sridhar'

_publ_section_title
;
 Structural Diversity and Stability of Mycophenolic Acid with Insights
 into Coformer induced Polymorphism and Solid-State Characterization
;
_journal_name_full CrystEngComm
_journal_paper_doi 10.1039/D6CE00311G
_journal_year 2026
_chemical_formula_moiety 'C17 H28 Na2 O11'
_chemical_formula_sum 'C17 H28 Na2 O11'
_chemical_formula_weight 454.37
_chemical_name_common MPA-Na-H2O_SALT
_space_group_crystal_system monoclinic
_space_group_IT_number 14
_space_group_name_Hall '-P 2ybc'
_space_group_name_H-M_alt 'P 1 21/c 1'
_atom_sites_solution_hydrogens mixed
_audit_creation_method SHELXL-2025/1
_audit_update_record
;
2026-04-17 deposited with the CCDC.	2026-06-23 downloaded from the CCDC.
;
_cell_angle_alpha 90
_cell_angle_beta 96.540(4)
_cell_angle_gamma 90
_cell_formula_units_Z 4
_cell_length_a 14.3403(13)
_cell_length_b 17.5388(15)
_cell_length_c 8.3420(8)
_cell_measurement_reflns_used 9903
_cell_measurement_temperature 100(2)
_cell_measurement_theta_max 30.518
_cell_measurement_theta_min 2.7275
_cell_volume 2084.5(3)
_computing_cell_refinement '<i>SAINT</i> (Bruker, 2016)'
_computing_data_collection '<i>APEX3</i> (Bruker, 2016)'
_computing_data_reduction 'Bruker SAINT'
_computing_molecular_graphics 'Bruker SHELXTL'
_computing_publication_material 'Bruker SHELXTL'
_computing_structure_refinement 'SHELXL-2018/3 (Sheldrick, 2018)'
_computing_structure_solution 'SHELXT 2018/2 (Sheldrick, 2018)'
_diffrn_ambient_temperature 100(2)
_diffrn_measured_fraction_theta_full 0.999
_diffrn_measured_fraction_theta_max 0.997
_diffrn_measurement_device_type 'Bruker D8 QUEST PHOTON-100'
_diffrn_measurement_method '\w and \f'
_diffrn_radiation_type MoK\a
_diffrn_radiation_wavelength 0.71073
_diffrn_reflns_av_R_equivalents 0.0338
_diffrn_reflns_av_unetI/netI 0.0232
_diffrn_reflns_Laue_measured_fraction_full 0.999
_diffrn_reflns_Laue_measured_fraction_max 0.997
_diffrn_reflns_limit_h_max 20
_diffrn_reflns_limit_h_min -20
_diffrn_reflns_limit_k_max 23
_diffrn_reflns_limit_k_min -25
_diffrn_reflns_limit_l_max 11
_diffrn_reflns_limit_l_min -11
_diffrn_reflns_number 40057
_diffrn_reflns_point_group_measured_fraction_full 0.999
_diffrn_reflns_point_group_measured_fraction_max 0.997
_diffrn_reflns_theta_full 25.242
_diffrn_reflns_theta_max 30.564
_diffrn_reflns_theta_min 2.322
_exptl_absorpt_coefficient_mu 0.154
_exptl_absorpt_correction_T_max 0.7461
_exptl_absorpt_correction_T_min 0.7002
_exptl_absorpt_correction_type multi-scan
_exptl_absorpt_process_details
;
 SADABS 2016/2: Krause, L., Herbst-Irmer, R., Sheldrick G.M. & Stalke D.,
 J. Appl. Cryst. 48 (2015) 3-10
;
_exptl_crystal_colour COLOURLESS
_exptl_crystal_density_diffrn 1.448
_exptl_crystal_description PLATE
_exptl_crystal_F_000 960
_exptl_crystal_size_max 0.180
_exptl_crystal_size_mid 0.130
_exptl_crystal_size_min 0.050
_refine_diff_density_max 0.446
_refine_diff_density_min -0.258
_refine_diff_density_rms 0.050
_refine_ls_extinction_method none
_refine_ls_goodness_of_fit_ref 1.052
_refine_ls_hydrogen_treatment mixed
_refine_ls_matrix_type full
_refine_ls_number_parameters 314
_refine_ls_number_reflns 6365
_refine_ls_number_restraints 0
_refine_ls_restrained_S_all 1.052
_refine_ls_R_factor_all 0.0368
_refine_ls_R_factor_gt 0.0307
_refine_ls_shift/su_max 0.001
_refine_ls_shift/su_mean 0.000
_refine_ls_structure_factor_coef Fsqd
_refine_ls_weighting_details 'w=1/[\s^2^(Fo^2^)+(0.0416P)^2^+0.6590P] where P=(Fo^2^+2Fc^2^)/3'
_refine_ls_weighting_scheme calc
_refine_ls_wR_factor_gt 0.0819
_refine_ls_wR_factor_ref 0.0860
_reflns_Friedel_coverage 0.000
_reflns_number_gt 5535
_reflns_number_total 6365
_reflns_threshold_expression 'I > 2\s(I)'
_cod_data_source_file d6ce00311g2.cif
_cod_data_source_block KB1782_0m_a_MPA-Na-H2O_SALT
_cod_original_sg_symbol_H-M 'P 21/c'
_cod_database_code 7252148
_shelx_shelxl_version_number 2025/1
_shelx_space_group_comment
;
The symmetry employed for this shelxl refinement is uniquely defined
by the following loop, which should always be used as a source of
symmetry information in preference to the above space-group names.
They are only intended as comments.
;
_shelx_estimated_absorpt_t_min 0.973
_shelx_estimated_absorpt_t_max 0.992

loop_
_space_group_symop_operation_xyz
'x, y, z'
'-x, y+1/2, -z+1/2'
'-x, -y, -z'
'x, -y-1/2, z-1/2'

loop_
_atom_site_label
_atom_site_type_symbol
_atom_site_fract_x
_atom_site_fract_y
_atom_site_fract_z
_atom_site_U_iso_or_equiv
_atom_site_adp_type
_atom_site_occupancy
_atom_site_site_symmetry_order
_atom_site_calc_flag
_atom_site_refinement_flags_posn
_atom_site_refinement_flags_adp
_atom_site_refinement_flags_occupancy
_atom_site_disorder_assembly
_atom_site_disorder_group
C1 C 0.73735(7) 0.17495(5) 0.81764(12) 0.01505(17) Uani 1 1 d . . . . .
H1A H 0.790128 0.146137 0.780105 0.018 Uiso 1 1 calc R U . . .
H1B H 0.724129 0.154242 0.923122 0.018 Uiso 1 1 calc R U . . .
C2 C 0.75949(6) 0.25856(5) 0.83010(11) 0.01205(16) Uani 1 1 d . . . . .
C3 C 0.68838(6) 0.29810(5) 0.73558(11) 0.01116(16) Uani 1 1 d . . . . .
C4 C 0.62671(6) 0.24321(5) 0.65039(11) 0.01246(16) Uani 1 1 d . . . . .
C5 C 0.83715(6) 0.29431(5) 0.90860(11) 0.01307(16) Uani 1 1 d . . . . .
C6 C 0.84043(6) 0.37413(5) 0.88340(11) 0.01222(16) Uani 1 1 d . . . . .
C7 C 0.76914(6) 0.41624(5) 0.79653(11) 0.01144(16) Uani 1 1 d . . . . .
C8 C 0.68711(6) 0.37871(5) 0.71905(11) 0.01042(15) Uani 1 1 d . . . . .
C9 C 0.91624(7) 0.25076(6) 1.00113(13) 0.01850(19) Uani 1 1 d . . . . .
H9A H 0.920251 0.199786 0.954270 0.028 Uiso 1 1 calc R U . . .
H9B H 0.904509 0.246166 1.114194 0.028 Uiso 1 1 calc R U . . .
H9C H 0.975433 0.277962 0.995182 0.028 Uiso 1 1 calc R U . . .
C10 C 0.92984(7) 0.43344(6) 1.10614(12) 0.01858(19) Uani 1 1 d . . . . .
H10A H 0.986424 0.464297 1.133180 0.028 Uiso 1 1 calc R U . . .
H10B H 0.933649 0.387364 1.173007 0.028 Uiso 1 1 calc R U . . .
H10C H 0.874455 0.463098 1.126370 0.028 Uiso 1 1 calc R U . . .
C11 C 0.78146(6) 0.50038(5) 0.76794(11) 0.01293(16) Uani 1 1 d . . . . .
H11A H 0.817609 0.523602 0.863846 0.016 Uiso 1 1 calc R U . . .
H11B H 0.719195 0.525359 0.751535 0.016 Uiso 1 1 calc R U . . .
C12 C 0.83268(6) 0.51328(5) 0.62103(11) 0.01320(16) Uani 1 1 d . . . . .
H12 H 0.840541 0.470006 0.555411 0.016 Uiso 1 1 calc R U . . .
C13 C 0.86789(6) 0.57894(5) 0.57410(11) 0.01262(16) Uani 1 1 d . . . . .
C14 C 0.92059(6) 0.58134(5) 0.42739(11) 0.01373(17) Uani 1 1 d . . . . .
H14A H 0.921379 0.529369 0.381257 0.016 Uiso 1 1 calc R U . . .
H14B H 0.986435 0.596064 0.462189 0.016 Uiso 1 1 calc R U . . .
C15 C 0.88009(6) 0.63630(5) 0.29455(12) 0.01568(18) Uani 1 1 d . . . . .
H15A H 0.880038 0.688456 0.339942 0.019 Uiso 1 1 calc R U . . .
H15B H 0.921715 0.636525 0.207678 0.019 Uiso 1 1 calc R U . . .
C16 C 0.78084(6) 0.61663(5) 0.22137(11) 0.01317(16) Uani 1 1 d . . . . .
C17 C 0.85826(8) 0.65256(6) 0.66374(14) 0.0207(2) Uani 1 1 d . . . . .
H17A H 0.918124 0.680063 0.673274 0.031 Uiso 1 1 calc R U . . .
H17B H 0.841015 0.641488 0.771678 0.031 Uiso 1 1 calc R U . . .
H17C H 0.809389 0.684015 0.604579 0.031 Uiso 1 1 calc R U . . .
O1 O 0.65427(5) 0.17086(4) 0.69974(9) 0.01495(14) Uani 1 1 d . . . . .
O2 O 0.56017(5) 0.24982(4) 0.54660(9) 0.01601(14) Uani 1 1 d . . . . .
O3 O 0.61821(4) 0.41483(4) 0.63778(8) 0.01236(13) Uani 1 1 d . . . . .
O4 O 0.92251(5) 0.41230(4) 0.93883(8) 0.01503(14) Uani 1 1 d . . . . .
O5 O 0.75651(5) 0.54785(4) 0.21446(9) 0.01669(14) Uani 1 1 d . . . . .
O6 O 0.72768(5) 0.67154(4) 0.17035(9) 0.01734(14) Uani 1 1 d . . . . .
Na1 Na 0.51787(3) 0.48946(2) 0.79885(5) 0.01312(8) Uani 1 1 d . . . . .
Na2 Na 0.46322(3) 0.35497(2) 0.55809(5) 0.01431(9) Uani 1 1 d . . . . .
O7 O 0.61066(5) 0.47674(4) 1.04196(9) 0.01430(13) Uani 1 1 d . . . . .
H7AO H 0.6568(13) 0.5031(10) 1.087(2) 0.040(5) Uiso 1 1 d . . . . .
H7BO H 0.6302(12) 0.4326(10) 1.057(2) 0.039(4) Uiso 1 1 d . . . . .
O8 O 0.39166(5) 0.47478(4) 0.58568(9) 0.01456(13) Uani 1 1 d . . . . .
H8AO H 0.3413(11) 0.4716(9) 0.6291(19) 0.030(4) Uiso 1 1 d . . . . .
H8BO H 0.3812(13) 0.5082(11) 0.516(2) 0.045(5) Uiso 1 1 d . . . . .
O9 O 0.46235(5) 0.36257(4) 0.84489(9) 0.01451(13) Uani 1 1 d . . . . .
H9AO H 0.4924(12) 0.3316(10) 0.907(2) 0.036(4) Uiso 1 1 d . . . . .
H9BO H 0.4036(12) 0.3551(9) 0.853(2) 0.035(4) Uiso 1 1 d . . . . .
O10 O 0.46057(5) 0.37529(4) 0.27232(9) 0.01595(14) Uani 1 1 d . . . . .
H1AO H 0.5147(13) 0.3622(10) 0.257(2) 0.042(5) Uiso 1 1 d . . . . .
H1BO H 0.4266(12) 0.3435(10) 0.219(2) 0.038(4) Uiso 1 1 d . . . . .
O11 O 0.35255(5) 0.24265(4) 0.60457(10) 0.01893(15) Uani 1 1 d . . . . .
H2AO H 0.3154(12) 0.2246(10) 0.529(2) 0.037(4) Uiso 1 1 d . . . . .
H2BO H 0.3175(12) 0.2615(10) 0.668(2) 0.035(4) Uiso 1 1 d . . . . .

loop_
_atom_site_aniso_label
_atom_site_aniso_U_11
_atom_site_aniso_U_22
_atom_site_aniso_U_33
_atom_site_aniso_U_23
_atom_site_aniso_U_13
_atom_site_aniso_U_12
C1 0.0179(4) 0.0105(4) 0.0165(4) 0.0014(3) 0.0010(3) 0.0014(3)
C2 0.0143(4) 0.0104(4) 0.0117(4) 0.0008(3) 0.0028(3) 0.0014(3)
C3 0.0124(4) 0.0095(4) 0.0115(4) -0.0003(3) 0.0015(3) -0.0004(3)
C4 0.0140(4) 0.0098(4) 0.0143(4) -0.0010(3) 0.0045(3) -0.0002(3)
C5 0.0135(4) 0.0131(4) 0.0126(4) 0.0005(3) 0.0011(3) 0.0026(3)
C6 0.0115(4) 0.0139(4) 0.0112(4) -0.0015(3) 0.0010(3) -0.0011(3)
C7 0.0125(4) 0.0101(4) 0.0118(4) -0.0008(3) 0.0018(3) -0.0011(3)
C8 0.0119(4) 0.0100(4) 0.0095(4) 0.0000(3) 0.0020(3) -0.0001(3)
C9 0.0168(4) 0.0182(4) 0.0195(5) 0.0017(4) -0.0020(3) 0.0054(3)
C10 0.0178(4) 0.0229(5) 0.0143(4) -0.0031(4) -0.0015(3) -0.0035(4)
C11 0.0150(4) 0.0099(4) 0.0137(4) -0.0008(3) 0.0010(3) -0.0016(3)
C12 0.0139(4) 0.0121(4) 0.0132(4) -0.0012(3) 0.0001(3) -0.0014(3)
C13 0.0117(4) 0.0118(4) 0.0138(4) 0.0001(3) -0.0011(3) 0.0002(3)
C14 0.0121(4) 0.0135(4) 0.0151(4) 0.0015(3) -0.0008(3) -0.0009(3)
C15 0.0135(4) 0.0156(4) 0.0173(4) 0.0042(3) -0.0009(3) -0.0027(3)
C16 0.0135(4) 0.0161(4) 0.0100(4) 0.0005(3) 0.0017(3) -0.0001(3)
C17 0.0278(5) 0.0119(4) 0.0235(5) -0.0016(4) 0.0075(4) -0.0015(4)
O1 0.0167(3) 0.0092(3) 0.0187(3) -0.0005(2) 0.0008(3) -0.0003(2)
O2 0.0150(3) 0.0137(3) 0.0186(3) -0.0034(3) -0.0014(3) -0.0006(2)
O3 0.0126(3) 0.0108(3) 0.0131(3) 0.0017(2) -0.0007(2) 0.0011(2)
O4 0.0119(3) 0.0189(3) 0.0139(3) -0.0029(3) -0.0003(2) -0.0036(2)
O5 0.0150(3) 0.0155(3) 0.0189(3) -0.0016(3) -0.0012(3) -0.0020(2)
O6 0.0164(3) 0.0183(3) 0.0167(3) 0.0021(3) -0.0006(3) 0.0036(2)
Na1 0.01458(17) 0.01241(17) 0.01199(18) -0.00032(14) -0.00012(13) 0.00002(13)
Na2 0.01706(18) 0.01242(17) 0.01302(18) -0.00040(14) -0.00018(14) 0.00120(13)
O7 0.0152(3) 0.0120(3) 0.0148(3) -0.0014(3) -0.0018(2) 0.0008(2)
O8 0.0147(3) 0.0152(3) 0.0135(3) 0.0032(3) 0.0008(2) 0.0021(2)
O9 0.0151(3) 0.0134(3) 0.0146(3) 0.0032(3) -0.0003(2) 0.0002(2)
O10 0.0170(3) 0.0149(3) 0.0158(3) -0.0012(3) 0.0013(3) 0.0010(3)
O11 0.0178(3) 0.0208(4) 0.0177(4) -0.0060(3) -0.0003(3) 0.0005(3)

loop_
_atom_type_symbol
_atom_type_description
_atom_type_scat_dispersion_real
_atom_type_scat_dispersion_imag
_atom_type_scat_source
C C 0.0033 0.0016 'International Tables Vol C Tables 4.2.6.8 and 6.1.1.4'
H H 0.0000 0.0000 'International Tables Vol C Tables 4.2.6.8 and 6.1.1.4'
Na Na 0.0362 0.0249 'International Tables Vol C Tables 4.2.6.8 and 6.1.1.4'
O O 0.0106 0.0060 'International Tables Vol C Tables 4.2.6.8 and 6.1.1.4'

loop_
_geom_angle_atom_site_label_1
_geom_angle_atom_site_label_2
_geom_angle_atom_site_label_3
_geom_angle
_geom_angle_site_symmetry_1
_geom_angle_site_symmetry_3
_geom_angle_publ_flag
O1 C1 C2 104.17(7) . . ?
O1 C1 H1A 110.9 . . ?
C2 C1 H1A 110.9 . . ?
O1 C1 H1B 110.9 . . ?
C2 C1 H1B 110.9 . . ?
H1A C1 H1B 108.9 . . ?
C5 C2 C3 122.69(8) . . ?
C5 C2 C1 129.11(8) . . ?
C3 C2 C1 108.07(8) . . ?
C2 C3 C8 123.25(8) . . ?
C2 C3 C4 108.30(8) . . ?
C8 C3 C4 128.14(8) . . ?
O2 C4 O1 118.33(8) . . ?
O2 C4 C3 132.42(9) . . ?
O1 C4 C3 109.23(8) . . ?
O2 C4 Na2 41.51(5) . . ?
O1 C4 Na2 147.51(6) . . ?
C3 C4 Na2 96.03(5) . . ?
C2 C5 C6 114.71(8) . . ?
C2 C5 C9 122.28(8) . . ?
C6 C5 C9 122.78(8) . . ?
O4 C6 C7 117.48(8) . . ?
O4 C6 C5 117.95(8) . . ?
C7 C6 C5 124.41(8) . . ?
C6 C7 C8 120.36(8) . . ?
C6 C7 C11 120.52(8) . . ?
C8 C7 C11 118.82(8) . . ?
O3 C8 C3 122.49(8) . . ?
O3 C8 C7 123.18(8) . . ?
C3 C8 C7 114.32(8) . . ?
C5 C9 H9A 109.5 . . ?
C5 C9 H9B 109.5 . . ?
H9A C9 H9B 109.5 . . ?
C5 C9 H9C 109.5 . . ?
H9A C9 H9C 109.5 . . ?
H9B C9 H9C 109.5 . . ?
O4 C10 H10A 109.5 . . ?
O4 C10 H10B 109.5 . . ?
H10A C10 H10B 109.5 . . ?
O4 C10 H10C 109.5 . . ?
H10A C10 H10C 109.5 . . ?
H10B C10 H10C 109.5 . . ?
C7 C11 C12 110.49(7) . . ?
C7 C11 H11A 109.6 . . ?
C12 C11 H11A 109.6 . . ?
C7 C11 H11B 109.6 . . ?
C12 C11 H11B 109.6 . . ?
H11A C11 H11B 108.1 . . ?
C13 C12 C11 126.91(9) . . ?
C13 C12 H12 116.5 . . ?
C11 C12 H12 116.5 . . ?
C12 C13 C17 122.35(9) . . ?
C12 C13 C14 120.19(8) . . ?
C17 C13 C14 117.45(8) . . ?
C13 C14 C15 114.84(8) . . ?
C13 C14 H14A 108.6 . . ?
C15 C14 H14A 108.6 . . ?
C13 C14 H14B 108.6 . . ?
C15 C14 H14B 108.6 . . ?
H14A C14 H14B 107.5 . . ?
C16 C15 C14 114.03(8) . . ?
C16 C15 H15A 108.7 . . ?
C14 C15 H15A 108.7 . . ?
C16 C15 H15B 108.7 . . ?
C14 C15 H15B 108.7 . . ?
H15A C15 H15B 107.6 . . ?
O5 C16 O6 124.04(9) . . ?
O5 C16 C15 118.58(8) . . ?
O6 C16 C15 117.38(8) . . ?
C13 C17 H17A 109.5 . . ?
C13 C17 H17B 109.5 . . ?
H17A C17 H17B 109.5 . . ?
C13 C17 H17C 109.5 . . ?
H17A C17 H17C 109.5 . . ?
H17B C17 H17C 109.5 . . ?
C4 O1 C1 109.93(7) . . ?
C4 O2 Na2 118.10(6) . . ?
C8 O3 Na1 115.66(6) . . ?
C8 O3 Na2 122.62(5) . . ?
Na1 O3 Na2 79.00(2) . . ?
C6 O4 C10 114.46(7) . . ?
O7 Na1 O8 162.02(3) . . ?
O7 Na1 O9 86.47(3) . . ?
O8 Na1 O9 77.54(3) . . ?
O7 Na1 O3 96.56(3) . . ?
O8 Na1 O3 88.67(3) . . ?
O9 Na1 O3 79.61(3) . . ?
O7 Na1 O7 86.64(3) . 3_667 ?
O8 Na1 O7 82.99(3) . 3_667 ?
O9 Na1 O7 81.68(3) . 3_667 ?
O3 Na1 O7 160.77(3) . 3_667 ?
O7 Na1 O10 103.21(3) . 3_666 ?
O8 Na1 O10 91.68(3) . 3_666 ?
O9 Na1 O10 167.66(3) . 3_666 ?
O3 Na1 O10 106.43(3) . 3_666 ?
O7 Na1 O10 91.16(3) 3_667 3_666 ?
O7 Na1 Na2 124.54(2) . . ?
O8 Na1 Na2 48.218(19) . . ?
O9 Na1 Na2 49.07(2) . . ?
O3 Na1 Na2 50.839(19) . . ?
O7 Na1 Na2 112.22(2) 3_667 . ?
O10 Na1 Na2 126.59(2) 3_666 . ?
O7 Na1 Na1 45.10(2) . 3_667 ?
O8 Na1 Na1 123.04(3) . 3_667 ?
O9 Na1 Na1 81.75(2) . 3_667 ?
O3 Na1 Na1 138.24(2) . 3_667 ?
O7 Na1 Na1 41.539(18) 3_667 3_667 ?
O10 Na1 Na1 99.56(2) 3_666 3_667 ?
Na2 Na1 Na1 130.161(19) . 3_667 ?
O7 Na1 Na2 128.92(2) . 3_666 ?
O8 Na1 Na2 68.76(2) . 3_666 ?
O9 Na1 Na2 141.87(2) . 3_666 ?
O3 Na1 Na2 82.242(19) . 3_666 ?
O7 Na1 Na2 110.44(2) 3_667 3_666 ?
O10 Na1 Na2 32.955(19) 3_666 3_666 ?
Na2 Na1 Na2 93.916(15) . 3_666 ?
Na1 Na1 Na2 131.694(18) 3_667 3_666 ?
O2 Na2 O8 168.93(3) . . ?
O2 Na2 O9 99.02(3) . . ?
O8 Na2 O9 78.55(3) . . ?
O2 Na2 O10 91.08(3) . . ?
O8 Na2 O10 90.38(3) . . ?
O9 Na2 O10 168.23(3) . . ?
O2 Na2 O3 79.89(3) . . ?
O8 Na2 O3 89.04(3) . . ?
O9 Na2 O3 79.36(3) . . ?
O10 Na2 O3 96.63(3) . . ?
O2 Na2 O11 77.38(3) . . ?
O8 Na2 O11 112.47(3) . . ?
O9 Na2 O11 79.62(3) . . ?
O10 Na2 O11 108.70(3) . . ?
O3 Na2 O11 145.99(3) . . ?
O2 Na2 C4 20.39(2) . . ?
O8 Na2 C4 150.15(3) . . ?
O9 Na2 C4 82.90(3) . . ?
O10 Na2 C4 105.49(3) . . ?
O3 Na2 C4 64.51(2) . . ?
O11 Na2 C4 86.59(3) . . ?
O2 Na2 Na1 121.14(2) . . ?
O8 Na2 Na1 49.34(2) . . ?
O9 Na2 Na1 49.389(19) . . ?
O10 Na2 Na1 119.81(2) . . ?
O3 Na2 Na1 50.163(18) . . ?
O11 Na2 Na1 126.10(2) . . ?
C4 Na2 Na1 100.98(2) . . ?
O2 Na2 Na1 114.38(2) . 3_666 ?
O8 Na2 Na1 62.65(2) . 3_666 ?
O9 Na2 Na1 134.51(2) . 3_666 ?
O10 Na2 Na1 33.992(19) . 3_666 ?
O3 Na2 Na1 77.284(19) . 3_666 ?
O11 Na2 Na1 135.51(2) . 3_666 ?
C4 Na2 Na1 119.76(2) . 3_666 ?
Na1 Na2 Na1 86.084(14) . 3_666 ?
Na1 O7 Na1 93.36(3) . 3_667 ?
Na1 O7 H7AO 132.3(12) . . ?
Na1 O7 H7AO 102.7(12) 3_667 . ?
Na1 O7 H7BO 112.0(12) . . ?
Na1 O7 H7BO 113.9(12) 3_667 . ?
H7AO O7 H7BO 102.0(16) . . ?
Na2 O8 Na1 82.44(3) . . ?
Na2 O8 H8AO 112.7(11) . . ?
Na1 O8 H8AO 107.3(11) . . ?
Na2 O8 H8BO 127.7(13) . . ?
Na1 O8 H8BO 120.2(13) . . ?
H8AO O8 H8BO 104.5(16) . . ?
Na2 O9 Na1 81.54(3) . . ?
Na2 O9 H9AO 121.5(11) . . ?
Na1 O9 H9AO 122.9(11) . . ?
Na2 O9 H9BO 100.8(11) . . ?
Na1 O9 H9BO 119.7(11) . . ?
H9AO O9 H9BO 106.9(15) . . ?
Na2 O10 Na1 113.05(3) . 3_666 ?
Na2 O10 H1AO 101.6(12) . . ?
Na1 O10 H1AO 94.8(12) 3_666 . ?
Na2 O10 H1BO 111.6(12) . . ?
Na1 O10 H1BO 126.6(12) 3_666 . ?
H1AO O10 H1BO 103.5(16) . . ?
Na2 O11 H2AO 121.6(11) . . ?
Na2 O11 H2BO 102.5(11) . . ?
H2AO O11 H2BO 104.3(16) . . ?

loop_
_geom_bond_atom_site_label_1
_geom_bond_atom_site_label_2
_geom_bond_distance
_geom_bond_site_symmetry_2
_geom_bond_publ_flag
C1 O1 1.4577(12) . ?
C1 C2 1.5015(13) . ?
C1 H1A 0.9900 . ?
C1 H1B 0.9900 . ?
C2 C5 1.3769(13) . ?
C2 C3 1.3999(12) . ?
C3 C8 1.4204(12) . ?
C3 C4 1.4391(12) . ?
C4 O2 1.2187(12) . ?
C4 O1 1.3779(11) . ?
C4 Na2 3.0855(10) . ?
C5 C6 1.4173(13) . ?
C5 C9 1.5054(13) . ?
C6 O4 1.3868(11) . ?
C6 C7 1.3954(12) . ?
C7 C8 1.4358(12) . ?
C7 C11 1.5085(12) . ?
C8 O3 1.2979(10) . ?
C9 H9A 0.9800 . ?
C9 H9B 0.9800 . ?
C9 H9C 0.9800 . ?
C10 O4 1.4364(12) . ?
C10 H10A 0.9800 . ?
C10 H10B 0.9800 . ?
C10 H10C 0.9800 . ?
C11 C12 1.5158(13) . ?
C11 H11A 0.9900 . ?
C11 H11B 0.9900 . ?
C12 C13 1.3339(13) . ?
C12 H12 0.9500 . ?
C13 C17 1.5062(13) . ?
C13 C14 1.5104(13) . ?
C14 C15 1.5323(13) . ?
C14 H14A 0.9900 . ?
C14 H14B 0.9900 . ?
C15 C16 1.5230(13) . ?
C15 H15A 0.9900 . ?
C15 H15B 0.9900 . ?
C16 O5 1.2551(11) . ?
C16 O6 1.2711(11) . ?
C17 H17A 0.9800 . ?
C17 H17B 0.9800 . ?
C17 H17C 0.9800 . ?
O2 Na2 2.3181(8) . ?
O3 Na1 2.4555(8) . ?
O3 Na2 2.4795(8) . ?
Na1 O7 2.3063(8) . ?
Na1 O8 2.4023(8) . ?
Na1 O9 2.4091(8) . ?
Na1 O7 2.4637(8) 3_667 ?
Na1 O10 2.4731(8) 3_666 ?
Na1 Na2 3.1390(6) . ?
Na1 Na1 3.4719(8) 3_667 ?
Na1 Na2 4.0705(6) 3_666 ?
Na2 O8 2.3612(8) . ?
Na2 O9 2.3976(8) . ?
Na2 O10 2.4064(9) . ?
Na2 O11 2.5864(9) . ?
O7 H7AO 0.858(19) . ?
O7 H7BO 0.828(18) . ?
O8 H8AO 0.846(16) . ?
O8 H8BO 0.83(2) . ?
O9 H9AO 0.836(18) . ?
O9 H9BO 0.863(17) . ?
O10 H1AO 0.832(19) . ?
O10 H1BO 0.834(18) . ?
O11 H2AO 0.838(18) . ?
O11 H2BO 0.836(18) . ?

loop_
_geom_hbond_atom_site_label_D
_geom_hbond_atom_site_label_H
_geom_hbond_atom_site_label_A
_geom_hbond_distance_DH
_geom_hbond_distance_HA
_geom_hbond_distance_DA
_geom_hbond_angle_DHA
_geom_hbond_site_symmetry_A
_geom_hbond_publ_flag
O9 H9BO O6 0.863(17) 1.928(17) 2.7787(10) 168.3(16) 3_666 yes
O11 H2BO O6 0.836(18) 1.956(18) 2.7580(11) 160.5(16) 3_666 yes
O8 H8AO O5 0.846(16) 2.050(16) 2.8738(10) 164.3(15) 3_666 yes
O8 H8BO O3 0.83(2) 1.86(2) 2.6802(10) 169.3(18) 3_666 yes
C10 H10A O4 0.98 2.63 3.4820(12) 145.2 3_767 yes
C10 H10C O5 0.98 2.43 3.3960(13) 169.5 1_556 yes
O7 H7AO O5 0.858(19) 1.856(19) 2.7047(10) 169.9(17) 1_556 yes
O7 H7BO O1 0.828(18) 2.177(18) 2.9390(10) 153.1(16) 4_566 yes
O9 H9AO O2 0.836(18) 2.020(18) 2.8543(10) 175.6(16) 4_566 yes
O10 H1AO O1 0.832(19) 2.189(19) 3.0200(10) 176.2(17) 4_565 yes
O10 H1BO O11 0.834(18) 2.024(18) 2.8536(11) 173.7(16) 4_565 yes
O11 H2AO O6 0.838(18) 1.945(18) 2.7456(11) 159.3(16) 2_645 yes

loop_
_geom_torsion_atom_site_label_1
_geom_torsion_atom_site_label_2
_geom_torsion_atom_site_label_3
_geom_torsion_atom_site_label_4
_geom_torsion
_geom_torsion_site_symmetry_1
_geom_torsion_site_symmetry_2
_geom_torsion_site_symmetry_3
_geom_torsion_site_symmetry_4
_geom_torsion_publ_flag
O1 C1 C2 C5 -171.17(9) . . . . ?
O1 C1 C2 C3 4.72(10) . . . . ?
C5 C2 C3 C8 -3.55(14) . . . . ?
C1 C2 C3 C8 -179.76(8) . . . . ?
C5 C2 C3 C4 170.54(8) . . . . ?
C1 C2 C3 C4 -5.68(10) . . . . ?
C2 C3 C4 O2 -173.71(10) . . . . ?
C8 C3 C4 O2 0.00(17) . . . . ?
C2 C3 C4 O1 4.50(10) . . . . ?
C8 C3 C4 O1 178.21(8) . . . . ?
C2 C3 C4 Na2 163.74(6) . . . . ?
C8 C3 C4 Na2 -22.54(10) . . . . ?
C3 C2 C5 C6 -1.28(13) . . . . ?
C1 C2 C5 C6 174.08(9) . . . . ?
C3 C2 C5 C9 -175.95(9) . . . . ?
C1 C2 C5 C9 -0.59(15) . . . . ?
C2 C5 C6 O4 -170.79(8) . . . . ?
C9 C5 C6 O4 3.85(13) . . . . ?
C2 C5 C6 C7 4.44(13) . . . . ?
C9 C5 C6 C7 179.09(9) . . . . ?
O4 C6 C7 C8 172.43(8) . . . . ?
C5 C6 C7 C8 -2.83(14) . . . . ?
O4 C6 C7 C11 -1.14(13) . . . . ?
C5 C6 C7 C11 -176.40(8) . . . . ?
C2 C3 C8 O3 -176.31(8) . . . . ?
C4 C3 C8 O3 10.84(14) . . . . ?
C2 C3 C8 C7 5.04(12) . . . . ?
C4 C3 C8 C7 -167.82(9) . . . . ?
C6 C7 C8 O3 179.42(8) . . . . ?
C11 C7 C8 O3 -6.90(13) . . . . ?
C6 C7 C8 C3 -1.94(12) . . . . ?
C11 C7 C8 C3 171.74(8) . . . . ?
C6 C7 C11 C12 84.83(10) . . . . ?
C8 C7 C11 C12 -88.84(10) . . . . ?
C7 C11 C12 C13 -169.24(9) . . . . ?
C11 C12 C13 C17 -1.75(15) . . . . ?
C11 C12 C13 C14 177.56(8) . . . . ?
C12 C13 C14 C15 122.30(9) . . . . ?
C17 C13 C14 C15 -58.36(11) . . . . ?
C13 C14 C15 C16 -62.43(11) . . . . ?
C14 C15 C16 O5 -31.24(12) . . . . ?
C14 C15 C16 O6 148.97(9) . . . . ?
O2 C4 O1 C1 177.11(8) . . . . ?
C3 C4 O1 C1 -1.39(10) . . . . ?
Na2 C4 O1 C1 -140.39(10) . . . . ?
C2 C1 O1 C4 -1.99(9) . . . . ?
O1 C4 O2 Na2 146.79(6) . . . . ?
C3 C4 O2 Na2 -35.12(13) . . . . ?
C3 C8 O3 Na1 108.93(8) . . . . ?
C7 C8 O3 Na1 -72.53(9) . . . . ?
C3 C8 O3 Na2 15.72(11) . . . . ?
C7 C8 O3 Na2 -165.75(6) . . . . ?
C7 C6 O4 C10 100.36(10) . . . . ?
C5 C6 O4 C10 -84.07(10) . . . . ?
